data_4021776
loop_
_publ_author_name
'Yuya Tachibana'
'Hiroaki Kawasaki'
'Nobuhiro Kihara'
'Toshikazu Takata'

_publ_contact_author_email ttakata@polymer.titech.ac.jp
_publ_contact_author_name 'Toshikazu Takata'
_publ_section_title
;
 Sequential O- and N-Acylation Protocol for High-Yield Preparation
 and Modification of Rotaxanes: Synthesis, Functionalization,
 Structure, and Intercomponent Interaction of Rotaxanes
;
_journal_name_full 'Journal of Organic Chemistry'
_journal_page_first 5093
_journal_page_last 5104
_journal_paper_doi 10.1021/jo0601563
_journal_volume 71
_journal_year 2006
_chemical_formula_moiety 'C52 H63 N O11 '
_chemical_formula_sum 'C52 H63 N O11'
_chemical_formula_weight 878.07
_space_group_IT_number 56
_symmetry_cell_setting orthorhombic
_symmetry_Int_Tables_number 56
_symmetry_space_group_name_Hall '-P 2ab 2ac'
_symmetry_space_group_name_H-M 'P c c n'
_audit_creation_date 2003-04-04
_audit_creation_method 'by CrystalStructure v3.00'
_cell_angle_alpha 90
_cell_angle_beta 90
_cell_angle_gamma 90
_cell_formula_units_Z 8
_cell_length_a 18.9561(3)
_cell_length_b 31.0160(5)
_cell_length_c 16.5337(3)
_cell_measurement_reflns_used 120318
_cell_measurement_temperature 296.1
_cell_measurement_theta_max 27.5
_cell_measurement_theta_min 1.6
_cell_volume 9720.9(3)
_computing_cell_refinement PROCESS-AUTO
_computing_data_collection PROCESS-AUTO
_computing_data_reduction CrystalStructure
_computing_publication_material 'CrystalStructure Ver. 3.00'
_computing_structure_refinement CRYSTALS
_computing_structure_solution SIR92
_diffrn_detector_area_resol_mean 10.00
_diffrn_measured_fraction_theta_full 0.9799
_diffrn_measured_fraction_theta_max 0.9814
_diffrn_measurement_device_type 'Rigaku RAXIS-RAPID'
_diffrn_measurement_method \w
_diffrn_radiation_type 'Mo K\a'
_diffrn_radiation_wavelength 0.7107
_diffrn_reflns_av_R_equivalents 0.032
_diffrn_reflns_limit_h_max 24
_diffrn_reflns_limit_h_min 0
_diffrn_reflns_limit_k_max 40
_diffrn_reflns_limit_k_min 0
_diffrn_reflns_limit_l_max 21
_diffrn_reflns_limit_l_min 0
_diffrn_reflns_number 11356
_diffrn_reflns_theta_full 27.50
_diffrn_reflns_theta_max 27.49
_exptl_absorpt_coefficient_mu 0.083
_exptl_absorpt_correction_type none
_exptl_crystal_colour colorless
_exptl_crystal_density_diffrn 1.200
_exptl_crystal_density_method 'not measured'
_exptl_crystal_description block
_exptl_crystal_F_000 3760.00
_exptl_crystal_size_max 0.60
_exptl_crystal_size_mid 0.60
_exptl_crystal_size_min 0.60
_refine_diff_density_max 0.29
_refine_diff_density_min -0.26
_refine_ls_extinction_coef 1454.0(1)
_refine_ls_extinction_method 'Larson (1970) Crystallographic Computing eq. 22'
_refine_ls_goodness_of_fit_ref 1.049
_refine_ls_hydrogen_treatment mixed
_refine_ls_number_parameters 812
_refine_ls_number_reflns 11046
_refine_ls_R_factor_gt 0.0450
_refine_ls_shift/su_max 0.0240
_refine_ls_structure_factor_coef Fsqd
_refine_ls_weighting_details 'w = 1/[0.0010Fo^2^ + 1.0000\s^2^(Fo) + 0.0000]/(4Fo^2^)'
_refine_ls_weighting_scheme calc
_refine_ls_wR_factor_ref 0.1450
_reflns_number_gt 7342
_reflns_number_total 11356
_reflns_threshold_expression F^2^>2.0\s(F^2^)
_cod_data_source_file jo0601563si20060409_031613.cif
_cod_original_formula_sum 'C52 H63 N O11 '
_cod_database_code 4021776

loop_
_symmetry_equiv_pos_as_xyz
x,y,z
-x,-y,-z
-x+1/2,y,z+1/2
x+1/2,-y,-z+1/2
x,-y+1/2,z+1/2
-x,y+1/2,-z+1/2
-x+1/2,-y+1/2,z
x+1/2,y+1/2,-z

loop_
_atom_site_label
_atom_site_type_symbol
_atom_site_fract_x
_atom_site_fract_y
_atom_site_fract_z
_atom_site_U_iso_or_equiv
_atom_site_adp_type
_atom_site_occupancy
_atom_site_symmetry_multiplicity
_atom_site_calc_flag
O1 O 0.08471(8) 0.13497(6) 0.41216(8) 0.1040(5) Uani 1.00 1 d
O2 O -0.14219(5) 0.07604(4) 0.00037(6) 0.0590(3) Uani 1.00 1 d
O3 O -0.16801(6) 0.05237(4) -0.12344(6) 0.0709(4) Uani 1.00 1 d
O4 O -0.16354(6) 0.10215(5) 0.29198(7) 0.0769(4) Uani 1.00 1 d
O5 O -0.21482(6) 0.16921(4) 0.17369(7) 0.0712(4) Uani 1.00 1 d
O6 O -0.18142(6) 0.20354(4) -0.02908(7) 0.0667(3) Uani 1.00 1 d
O7 O -0.07511(6) 0.19680(4) -0.16066(6) 0.0669(3) Uani 1.00 1 d
O8 O 0.02518(5) 0.13787(4) -0.17040(6) 0.0620(3) Uani 1.00 1 d
O9 O 0.07166(6) 0.07292(4) -0.04900(6) 0.0610(3) Uani 1.00 1 d
O10 O 0.04945(6) 0.04053(4) 0.15631(6) 0.0658(3) Uani 1.00 1 d
O11 O -0.05687(6) 0.04892(4) 0.28705(7) 0.0756(4) Uani 1.00 1 d
N2 N 0.08314(6) 0.16346(4) 0.28720(7) 0.0557(3) Uani 1.00 1 d
C1 C 0.20689(8) 0.15871(5) 0.2428(1) 0.0614(4) Uani 1.00 1 d
C2 C 0.2310(1) 0.16424(7) 0.1648(1) 0.0761(6) Uani 1.00 1 d
C3 C 0.2915(1) 0.18758(7) 0.1475(1) 0.0836(6) Uani 1.00 1 d
C4 C 0.3279(1) 0.20504(7) 0.2116(2) 0.0842(7) Uani 1.00 1 d
C5 C 0.30595(8) 0.20053(6) 0.2910(1) 0.0735(5) Uani 1.00 1 d
C6 C 0.24505(8) 0.17689(6) 0.3057(1) 0.0637(5) Uani 1.00 1 d
C7 C 0.3163(1) 0.1946(1) 0.0620(2) 0.130(1) Uani 1.00 1 d
C8 C 0.3467(1) 0.22060(9) 0.3590(2) 0.0980(9) Uani 1.00 1 d
C9 C 0.13947(8) 0.13448(6) 0.2600(1) 0.0648(5) Uani 1.00 1 d
C10 C 0.05815(9) 0.15960(7) 0.3635(1) 0.0698(5) Uani 1.00 1 d
C11 C -0.0039(1) 0.1868(1) 0.3866(2) 0.0989(9) Uani 1.00 1 d
C12 C 0.05727(8) 0.19345(5) 0.22631(9) 0.0542(4) Uani 1.00 1 d
C13 C 0.01595(6) 0.17173(5) 0.15964(8) 0.0478(3) Uani 1.00 1 d
C14 C -0.03012(7) 0.13833(5) 0.17641(9) 0.0521(4) Uani 1.00 1 d
C15 C -0.06677(7) 0.11775(5) 0.11520(8) 0.0504(4) Uani 1.00 1 d
C16 C -0.05817(6) 0.13000(4) 0.03518(8) 0.0467(3) Uani 1.00 1 d
C17 C -0.01258(7) 0.16421(5) 0.01818(8) 0.0503(4) Uani 1.00 1 d
C18 C 0.02398(7) 0.18465(5) 0.07924(9) 0.0506(4) Uani 1.00 1 d
C19 C -0.09456(8) 0.10738(5) -0.03339(9) 0.0541(4) Uani 1.00 1 d
C20 C -0.17526(7) 0.05007(5) -0.05145(9) 0.0513(4) Uani 1.00 1 d
C21 C -0.22138(7) 0.01859(5) -0.00907(9) 0.0521(4) Uani 1.00 1 d
C22 C -0.22120(8) 0.01417(6) 0.0743(1) 0.0633(4) Uani 1.00 1 d
C23 C -0.2646(1) -0.01549(7) 0.1119(1) 0.0753(5) Uani 1.00 1 d
C24 C -0.3089(1) -0.04047(7) 0.0641(1) 0.0739(5) Uani 1.00 1 d
C25 C -0.31011(8) -0.03684(6) -0.0194(1) 0.0650(5) Uani 1.00 1 d
C26 C -0.26596(7) -0.00702(5) -0.0554(1) 0.0570(4) Uani 1.00 1 d
C27 C -0.2632(1) -0.0205(1) 0.2033(1) 0.120(1) Uani 1.00 1 d
C28 C -0.3585(1) -0.0645(1) -0.0693(2) 0.0921(8) Uani 1.00 1 d
C29 C -0.13565(8) 0.09030(6) 0.3653(1) 0.0656(5) Uani 1.00 1 d
C30 C -0.2265(1) 0.12755(8) 0.2938(1) 0.0795(6) Uani 1.00 1 d
C31 C -0.2510(1) 0.13396(7) 0.2087(1) 0.0769(6) Uani 1.00 1 d
C32 C -0.22613(8) 0.17176(6) 0.0896(1) 0.0648(5) Uani 1.00 1 d
C33 C -0.18040(8) 0.20702(6) 0.0564(1) 0.0614(4) Uani 1.00 1 d
C34 C -0.1435(1) 0.23709(6) -0.0672(1) 0.0671(5) Uani 1.00 1 d
C35 C -0.13190(9) 0.22673(6) -0.1545(1) 0.0659(5) Uani 1.00 1 d
C36 C -0.05374(7) 0.18510(6) -0.23698(8) 0.0571(4) Uani 1.00 1 d
C37 C -0.0804(1) 0.20326(8) -0.3072(1) 0.0722(5) Uani 1.00 1 d
C38 C -0.0558(1) 0.18958(9) -0.3820(1) 0.0861(7) Uani 1.00 1 d
C39 C -0.0058(1) 0.15795(8) -0.3871(1) 0.0839(6) Uani 1.00 1 d
C40 C 0.02145(9) 0.13968(7) -0.3175(1) 0.0690(5) Uani 1.00 1 d
C41 C -0.00113(7) 0.15330(5) -0.24208(8) 0.0559(4) Uani 1.00 1 d
C42 C 0.08468(9) 0.10938(6) -0.1754(1) 0.0623(5) Uani 1.00 1 d
C43 C 0.11420(9) 0.10243(6) -0.0924(1) 0.0643(5) Uani 1.00 1 d
C44 C 0.09143(8) 0.06974(6) 0.0334(1) 0.0592(4) Uani 1.00 1 d
C45 C 0.04589(9) 0.03588(6) 0.07127(9) 0.0602(4) Uani 1.00 1 d
C46 C 0.0112(1) 0.00726(7) 0.1962(1) 0.0758(6) Uani 1.00 1 d
C47 C 0.0002(1) 0.01914(7) 0.2831(1) 0.0762(6) Uani 1.00 1 d
C48 C -0.07807(9) 0.06195(6) 0.3627(1) 0.0656(5) Uani 1.00 1 d
C49 C -0.0471(1) 0.04892(8) 0.4340(1) 0.0791(6) Uani 1.00 1 d
C50 C -0.0734(1) 0.06293(9) 0.5077(1) 0.0906(7) Uani 1.00 1 d
C51 C -0.1288(1) 0.09016(9) 0.5102(1) 0.0894(7) Uani 1.00 1 d
C52 C -0.1606(1) 0.10441(7) 0.4395(1) 0.0759(6) Uani 1.00 1 d
H1 H 0.206(1) 0.1507(8) 0.125(1) 0.096(7) Uiso 1.00 1 c
H2 H 0.2806(1) 0.2095(1) 0.0331(2) 0.157(2) Uiso 1.00 1 c
H3 H 0.3584(1) 0.2112(1) 0.0620(2) 0.157(2) Uiso 1.00 1 c
H4 H 0.3250(1) 0.1675(1) 0.0369(2) 0.157(2) Uiso 1.00 1 c
H5 H 0.370(1) 0.2219(8) 0.204(1) 0.106(7) Uiso 1.00 1 c
H6 H 0.395(1) 0.2144(9) 0.360(1) 0.123(9) Uiso 1.00 1 c
H7 H 0.341(1) 0.252(1) 0.362(1) 0.120(8) Uiso 1.00 1 c
H8 H 0.323(1) 0.2140(9) 0.408(2) 0.111(9) Uiso 1.00 1 c
H9 H 0.2291(8) 0.1734(6) 0.358(1) 0.063(5) Uiso 1.00 1 c
H10 H 0.143(1) 0.1133(8) 0.303(1) 0.087(6) Uiso 1.00 1 c
H11 H 0.1239(9) 0.1185(7) 0.211(1) 0.078(5) Uiso 1.00 1 c
H12 H -0.027(1) 0.173(1) 0.430(2) 0.14(1) Uiso 1.00 1 c
H13 H -0.042(2) 0.188(1) 0.343(2) 0.15(1) Uiso 1.00 1 c
H14 H 0.010(2) 0.212(1) 0.402(2) 0.13(1) Uiso 1.00 1 c
H15 H 0.0991(8) 0.2094(6) 0.203(1) 0.067(5) Uiso 1.00 1 c
H16 H 0.0294(9) 0.2162(6) 0.252(1) 0.068(5) Uiso 1.00 1 c
H17 H -0.0357(8) 0.1282(6) 0.232(1) 0.068(5) Uiso 1.00 1 c
H18 H -0.0964(8) 0.0951(6) 0.1294(9) 0.056(4) Uiso 1.00 1 c
H19 H -0.0067(7) 0.1727(5) -0.0362(9) 0.047(4) Uiso 1.00 1 c
H20 H 0.0558(7) 0.2099(5) 0.0656(8) 0.052(4) Uiso 1.00 1 c
H21 H -0.0614(8) 0.0927(6) -0.0650(9) 0.054(4) Uiso 1.00 1 c
H22 H -0.1217(8) 0.1280(6) -0.067(1) 0.062(4) Uiso 1.00 1 c
H23 H -0.1896(9) 0.0326(7) 0.104(1) 0.081(5) Uiso 1.00 1 c
H24 H -0.2172(1) -0.0284(1) 0.2206(1) 0.145(2) Uiso 1.00 1 c
H25 H -0.2760(1) 0.0062(1) 0.2276(1) 0.145(2) Uiso 1.00 1 c
H26 H -0.2958(1) -0.0421(1) 0.2190(1) 0.144(2) Uiso 1.00 1 c
H27 H -0.339(1) -0.0630(7) 0.088(1) 0.080(5) Uiso 1.00 1 c
H28 H -0.393(2) -0.080(1) -0.039(2) 0.17(1) Uiso 1.00 1 c
H29 H -0.334(2) -0.085(1) -0.098(2) 0.17(1) Uiso 1.00 1 c
H30 H -0.386(2) -0.049(1) -0.105(2) 0.17(1) Uiso 1.00 1 c
H31 H -0.2642(8) -0.0028(6) -0.111(1) 0.066(5) Uiso 1.00 1 c
H32 H -0.261(1) 0.1114(7) 0.326(1) 0.085(6) Uiso 1.00 1 c
H33 H -0.218(1) 0.1552(9) 0.320(1) 0.110(8) Uiso 1.00 1 c
H34 H -0.302(1) 0.1405(7) 0.210(1) 0.092(6) Uiso 1.00 1 c
H35 H -0.241(1) 0.1067(7) 0.177(1) 0.080(6) Uiso 1.00 1 c
H36 H -0.277(1) 0.1763(7) 0.078(1) 0.089(6) Uiso 1.00 1 c
H37 H -0.2149(9) 0.1437(7) 0.061(1) 0.079(5) Uiso 1.00 1 c
H38 H -0.1981(9) 0.2359(6) 0.072(1) 0.073(5) Uiso 1.00 1 c
H39 H -0.1312(9) 0.2024(6) 0.077(1) 0.067(5) Uiso 1.00 1 c
H40 H -0.097(1) 0.2420(7) -0.041(1) 0.077(5) Uiso 1.00 1 c
H41 H -0.173(1) 0.2638(7) -0.064(1) 0.085(6) Uiso 1.00 1 c
H42 H -0.173(1) 0.2143(7) -0.180(1) 0.081(6) Uiso 1.00 1 c
H43 H -0.1193(9) 0.2551(7) -0.185(1) 0.071(5) Uiso 1.00 1 c
H44 H -0.113(1) 0.2261(7) -0.302(1) 0.080(6) Uiso 1.00 1 c
H45 H -0.073(1) 0.2003(9) -0.433(1) 0.116(8) Uiso 1.00 1 c
H46 H 0.011(1) 0.1483(8) -0.440(2) 0.106(7) Uiso 1.00 1 c
H47 H 0.054(1) 0.1173(8) -0.317(1) 0.089(6) Uiso 1.00 1 c
H48 H 0.1217(9) 0.1225(6) -0.211(1) 0.076(5) Uiso 1.00 1 c
H49 H 0.0687(9) 0.0820(7) -0.198(1) 0.071(5) Uiso 1.00 1 c
H50 H 0.162(1) 0.0913(7) -0.094(1) 0.084(6) Uiso 1.00 1 c
H51 H 0.1159(9) 0.1305(6) -0.061(1) 0.068(5) Uiso 1.00 1 c
H52 H 0.147(1) 0.0627(7) 0.036(1) 0.087(6) Uiso 1.00 1 c
H53 H 0.0846(8) 0.0976(6) 0.060(1) 0.063(5) Uiso 1.00 1 c
H54 H -0.0053(9) 0.0378(6) 0.053(1) 0.061(4) Uiso 1.00 1 c
H55 H 0.0607(9) 0.0068(7) 0.057(1) 0.071(5) Uiso 1.00 1 c
H56 H 0.036(1) -0.0180(7) 0.195(1) 0.079(6) Uiso 1.00 1 c
H57 H -0.036(1) 0.0014(8) 0.170(1) 0.099(7) Uiso 1.00 1 c
H58 H 0.048(1) 0.0325(8) 0.305(1) 0.093(6) Uiso 1.00 1 c
H59 H -0.014(1) -0.0086(8) 0.313(1) 0.088(6) Uiso 1.00 1 c
H60 H -0.007(1) 0.0322(7) 0.433(1) 0.078(6) Uiso 1.00 1 c
H61 H -0.053(1) 0.0528(8) 0.556(1) 0.096(7) Uiso 1.00 1 c
H62 H -0.152(1) 0.1008(7) 0.561(1) 0.094(6) Uiso 1.00 1 c
H63 H -0.201(1) 0.1233(7) 0.443(1) 0.092(6) Uiso 1.00 1 c

loop_
_atom_site_aniso_label
_atom_site_aniso_U_11
_atom_site_aniso_U_22
_atom_site_aniso_U_33
_atom_site_aniso_U_12
_atom_site_aniso_U_13
_atom_site_aniso_U_23
O1 0.115(1) 0.134(1) 0.0633(8) 0.021(1) -0.0099(7) 0.0274(8)
O2 0.0627(5) 0.0631(7) 0.0512(5) -0.0130(5) -0.0006(4) -0.0044(5)
O3 0.0833(7) 0.0807(8) 0.0487(6) -0.0150(6) -0.0044(5) -0.0029(6)
O4 0.0752(7) 0.095(1) 0.0603(7) 0.0144(6) 0.0168(5) 0.0151(6)
O5 0.0763(7) 0.0753(8) 0.0621(7) 0.0027(6) 0.0108(5) 0.0063(6)
O6 0.0717(6) 0.0678(8) 0.0607(6) 0.0013(5) 0.0048(5) 0.0034(5)
O7 0.0787(6) 0.0769(8) 0.0450(5) 0.0181(6) 0.0010(5) 0.0040(5)
O8 0.0713(6) 0.0714(7) 0.0433(5) 0.0110(5) 0.0039(4) 0.0035(5)
O9 0.0693(6) 0.0617(7) 0.0520(6) 0.0027(5) 0.0020(4) 0.0053(5)
O10 0.0828(7) 0.0613(7) 0.0534(6) 0.0032(6) 0.0013(5) 0.0043(5)
O11 0.0857(7) 0.0836(9) 0.0575(7) 0.0168(6) 0.0093(5) 0.0127(6)
N2 0.0545(6) 0.0609(8) 0.0519(6) 0.0012(5) -0.0041(5) 0.0002(6)
C1 0.0588(7) 0.0569(9) 0.0686(9) 0.0100(7) 0.0011(7) -0.0020(8)
C2 0.077(1) 0.080(1) 0.072(1) 0.0144(9) 0.0048(8) -0.004(1)
C3 0.082(1) 0.081(1) 0.088(1) 0.016(1) 0.021(1) 0.014(1)
C4 0.072(1) 0.059(1) 0.121(2) 0.0087(9) 0.021(1) 0.017(1)
C5 0.0621(8) 0.0524(9) 0.106(1) 0.0102(7) -0.0082(9) -0.0034(9)
C6 0.0609(8) 0.0590(9) 0.071(1) 0.0089(7) -0.0008(7) -0.0017(8)
C7 0.134(2) 0.147(3) 0.110(2) 0.025(2) 0.048(2) 0.039(2)
C8 0.082(1) 0.073(2) 0.138(2) -0.001(1) -0.023(1) -0.016(2)
C9 0.0648(9) 0.059(1) 0.071(1) 0.0035(7) -0.0015(7) -0.0050(9)
C10 0.0683(9) 0.091(1) 0.0499(8) -0.0013(8) -0.0044(7) 0.0019(8)
C11 0.092(1) 0.135(3) 0.069(1) 0.019(2) 0.023(1) -0.001(2)
C12 0.0615(8) 0.0505(8) 0.0508(7) -0.0029(6) -0.0019(6) -0.0015(6)
C13 0.0474(6) 0.0475(8) 0.0485(7) 0.0023(5) 0.0009(5) 0.0000(6)
C14 0.0550(7) 0.0558(9) 0.0456(7) -0.0051(6) 0.0019(5) 0.0026(6)
C15 0.0491(6) 0.0505(8) 0.0514(7) -0.0044(6) 0.0011(5) 0.0031(6)
C16 0.0447(6) 0.0468(8) 0.0486(7) 0.0052(5) -0.0008(5) 0.0003(6)
C17 0.0550(7) 0.0524(8) 0.0434(7) 0.0024(6) 0.0024(5) 0.0066(6)
C18 0.0528(7) 0.0462(8) 0.0530(7) -0.0019(6) 0.0021(5) 0.0058(6)
C19 0.0556(7) 0.0563(9) 0.0504(7) -0.0024(6) -0.0007(6) 0.0002(7)
C20 0.0500(6) 0.0527(8) 0.0513(7) 0.0062(6) -0.0083(5) -0.0038(6)
C21 0.0510(6) 0.0501(8) 0.0551(8) 0.0044(6) -0.0053(5) -0.0027(6)
C22 0.0721(9) 0.064(1) 0.0540(8) -0.0076(8) -0.0069(7) -0.0026(7)
C23 0.089(1) 0.075(1) 0.0609(9) -0.0131(9) -0.0013(8) 0.0053(9)
C24 0.077(1) 0.071(1) 0.074(1) -0.0162(9) -0.0019(8) 0.0082(9)
C25 0.0620(8) 0.060(1) 0.074(1) -0.0057(7) -0.0092(7) -0.0020(8)
C26 0.0593(8) 0.0565(9) 0.0552(8) 0.0010(6) -0.0081(6) -0.0039(7)
C27 0.158(2) 0.139(2) 0.063(1) -0.053(2) -0.002(1) 0.014(1)
C28 0.094(1) 0.085(2) 0.097(2) -0.031(1) -0.020(1) -0.006(1)
C29 0.0679(9) 0.070(1) 0.0594(9) -0.0115(8) 0.0108(7) 0.0092(8)
C30 0.072(1) 0.090(1) 0.077(1) 0.011(1) 0.0247(9) 0.017(1)
C31 0.0620(9) 0.086(1) 0.083(1) 0.0059(9) 0.0138(8) 0.015(1)
C32 0.0574(8) 0.071(1) 0.066(1) 0.0103(7) 0.0048(6) 0.0034(8)
C33 0.0604(8) 0.062(1) 0.0617(9) 0.0145(7) 0.0087(6) 0.0006(8)
C34 0.079(1) 0.057(1) 0.065(1) 0.0073(8) 0.0093(8) 0.0024(8)
C35 0.0712(9) 0.064(1) 0.0621(9) 0.0072(8) -0.0007(7) 0.0073(8)
C36 0.0613(8) 0.067(1) 0.0425(7) -0.0083(7) 0.0001(6) 0.0026(7)
C37 0.075(1) 0.089(1) 0.0527(9) 0.0015(9) -0.0036(7) 0.0119(9)
C38 0.091(1) 0.126(2) 0.0413(8) -0.001(1) -0.0042(8) 0.014(1)
C39 0.090(1) 0.122(2) 0.0402(8) -0.005(1) 0.0018(8) -0.001(1)
C40 0.076(1) 0.082(1) 0.0480(8) -0.0016(9) 0.0067(7) -0.0036(8)
C41 0.0614(7) 0.065(1) 0.0415(7) -0.0100(7) 0.0013(5) 0.0028(6)
C42 0.0679(9) 0.061(1) 0.0576(9) 0.0031(8) 0.0115(7) 0.0029(8)
C43 0.0607(8) 0.066(1) 0.067(1) 0.0033(7) 0.0055(7) 0.0074(8)
C44 0.0638(8) 0.0561(9) 0.0578(8) 0.0124(7) -0.0024(6) 0.0019(7)
C45 0.0768(9) 0.0499(9) 0.0538(8) 0.0111(7) 0.0000(7) 0.0002(7)
C46 0.097(1) 0.058(1) 0.072(1) 0.008(1) 0.012(1) 0.0093(9)
C47 0.090(1) 0.076(1) 0.063(1) 0.016(1) 0.0109(9) 0.0161(9)
C48 0.0734(9) 0.066(1) 0.0576(9) -0.0095(8) 0.0099(7) 0.0062(8)
C49 0.085(1) 0.089(1) 0.064(1) -0.001(1) -0.0027(9) 0.007(1)
C50 0.099(1) 0.116(2) 0.056(1) -0.005(1) -0.005(1) -0.001(1)
C51 0.095(1) 0.112(2) 0.061(1) -0.014(1) 0.010(1) -0.011(1)
C52 0.077(1) 0.087(1) 0.064(1) -0.010(1) 0.0141(8) -0.0020(9)

loop_
_atom_type_symbol
_atom_type_description
_atom_type_scat_dispersion_real
_atom_type_scat_dispersion_imag
_atom_type_scat_source
C C 0.006 0.003
;
International Tables for Crystallography
(1992, Vol. C, Tables 4.2.6.8 and 6.1.1.4)
;
H H 0.000 0.000
;
International Tables for Crystallography
(1992, Vol. C, Table 6.1.1.4)
;
N N 0.011 0.006
;
International Tables for Crystallography
(1992, Vol. C, Tables 4.2.6.8 and 6.1.1.4)
;
O O 0.017 0.010
;
International Tables for Crystallography
(1992, Vol. C, Tables 4.2.6.8 and 6.1.1.4)
;

loop_
_geom_angle_atom_site_label_1
_geom_angle_atom_site_label_2
_geom_angle_atom_site_label_3
_geom_angle
_geom_angle_publ_flag
C19 O2 C20 117.01(11) yes
C29 O4 C30 116.76(13) yes
C31 O5 C32 111.94(15) yes
C33 O6 C34 112.47(13) yes
C35 O7 C36 117.39(12) yes
C41 O8 C42 116.79(11) yes
C43 O9 C44 112.45(13) yes
C45 O10 C46 111.27(14) yes
C47 O11 C48 117.05(13) yes
C9 N2 C10 119.10(14) yes
C9 N2 C12 115.15(13) yes
C10 N2 C12 125.71(13) yes
C2 C1 C6 118.60(17) yes
C2 C1 C9 121.20(16) yes
C6 C1 C9 120.18(15) yes
C1 C2 C3 122.1(2) yes
C1 C2 H1 116.3(1) no
C3 C2 H1 121.6(1) no
C2 C3 C4 117.58(19) yes
C2 C3 C7 121.8(2) yes
C4 C3 C7 120.6(2) yes
C3 C4 C5 122.66(19) yes
C3 C4 H5 121.6(1) no
C5 C4 H5 115.7(1) no
C4 C5 C6 118.02(18) yes
C4 C5 C8 121.0(2) yes
C6 C5 C8 121.0(2) yes
C1 C6 C5 121.07(17) yes
C1 C6 H9 118.9(1) no
C5 C6 H9 120.0(1) no
C3 C7 H2 108.7(3) no
C3 C7 H3 109.9(3) no
H2 C7 H3 109.5(4) no
C3 C7 H4 109.8(3) no
H2 C7 H4 109.5(4) no
H3 C7 H4 109.5(4) no
C5 C8 H6 115.4(2) no
C5 C8 H7 113.5(2) no
H6 C8 H7 107.6(2) no
C5 C8 H8 108.1(2) no
H6 C8 H8 113.8(2) no
H7 C8 H8 97.1(2) no
N2 C9 C1 111.66(14) yes
N2 C9 H10 104.1(1) no
C1 C9 H10 114.2(1) no
N2 C9 H11 109.8(1) no
C1 C9 H11 110.0(1) no
H10 C9 H11 106.7(2) no
O1 C10 N2 121.77(17) yes
O1 C10 C11 120.64(18) yes
N2 C10 C11 117.59(17) yes
C10 C11 H12 108.0(2) no
C10 C11 H13 113.9(2) no
H12 C11 H13 103.3(3) no
C10 C11 H14 110.7(2) no
H12 C11 H14 109.0(3) no
H13 C11 H14 111.5(3) no
N2 C12 C13 113.23(13) yes
N2 C12 H15 108.2(1) no
C13 C12 H15 110.2(1) no
N2 C12 H16 110.1(1) no
C13 C12 H16 110.9(1) no
H15 C12 H16 103.7(1) no
C12 C13 C14 121.00(12) yes
C12 C13 C18 120.67(12) yes
C14 C13 C18 118.33(12) yes
C13 C14 C15 121.06(13) yes
C13 C14 H17 119.7(1) no
C15 C14 H17 119.2(1) no
C14 C15 C16 120.84(13) yes
C14 C15 H18 117.8(9) no
C16 C15 H18 121.3(9) no
C15 C16 C17 118.23(12) yes
C15 C16 C19 122.60(13) yes
C17 C16 C19 119.16(12) yes
C16 C17 C18 120.84(12) yes
C16 C17 H19 118.4(8) no
C18 C17 H19 120.7(8) no
C13 C18 C17 120.68(13) yes
C13 C18 H20 119.9(9) no
C17 C18 H20 119.4(9) no
O2 C19 C16 108.12(11) yes
O2 C19 H21 108.0(9) no
C16 C19 H21 109.9(9) no
O2 C19 H22 109.1(9) no
C16 C19 H22 111.1(9) no
H21 C19 H22 110.5(1) no
O2 C20 O3 123.21(14) yes
O2 C20 C21 111.77(12) yes
O3 C20 C21 125.02(13) yes
C20 C21 C22 122.18(13) yes
C20 C21 C26 118.28(13) yes
C22 C21 C26 119.54(15) yes
C21 C22 C23 120.81(15) yes
C21 C22 H23 116.5(1) no
C23 C22 H23 122.7(1) no
C22 C23 C24 118.32(16) yes
C22 C23 C27 120.32(17) yes
C24 C23 C27 121.36(18) yes
C23 C24 C25 122.17(17) yes
C23 C24 H27 121.2(1) no
C25 C24 H27 116.5(1) no
C24 C25 C26 118.24(15) yes
C24 C25 C28 120.78(18) yes
C26 C25 C28 120.98(18) yes
C21 C26 C25 120.92(15) yes
C21 C26 H31 116.2(1) no
C25 C26 H31 122.9(1) no
C23 C27 H24 110.0(3) no
C23 C27 H25 109.1(3) no
H24 C27 H25 109.5(3) no
C23 C27 H26 109.4(3) no
H24 C27 H26 109.5(3) no
H25 C27 H26 109.5(3) no
C25 C28 H28 114.7(2) no
C25 C28 H29 111.7(2) no
H28 C28 H29 106.2(3) no
C25 C28 H30 113.8(2) no
H28 C28 H30 101.5(3) no
H29 C28 H30 108.2(3) no
O4 C29 C48 116.16(14) yes
O4 C29 C52 124.45(17) yes
C48 C29 C52 119.39(17) yes
O4 C30 C31 108.20(16) yes
O4 C30 H32 106.6(1) no
C31 C30 H32 111.8(1) no
O4 C30 H33 110.4(1) no
C31 C30 H33 110.7(1) no
H32 C30 H33 109.1(2) no
O5 C31 C30 109.74(18) yes
O5 C31 H34 108.7(1) no
C30 C31 H34 108.4(1) no
O5 C31 H35 110.1(1) no
C30 C31 H35 108.6(1) no
H34 C31 H35 111.3(2) no
O5 C32 C33 108.31(15) yes
O5 C32 H36 110.2(1) no
C33 C32 H36 112.8(1) no
O5 C32 H37 112.0(1) no
C33 C32 H37 109.8(1) no
H36 C32 H37 103.7(2) no
O6 C33 C32 107.56(15) yes
O6 C33 H38 109.0(1) no
C32 C33 H38 111.5(1) no
O6 C33 H39 109.5(1) no
C32 C33 H39 108.2(1) no
H38 C33 H39 111.1(1) no
O6 C34 C35 110.32(15) yes
O6 C34 H40 111.9(1) no
C35 C34 H40 108.7(1) no
O6 C34 H41 107.1(1) no
C35 C34 H41 108.5(1) no
H40 C34 H41 110.2(2) no
O7 C35 C34 108.65(13) yes
O7 C35 H42 108.7(1) no
C34 C35 H42 113.0(1) no
O7 C35 H43 110.1(1) no
C34 C35 H43 108.6(1) no
H42 C35 H43 107.8(2) no
O7 C36 C37 123.71(15) yes
O7 C36 C41 116.72(12) yes
C37 C36 C41 119.57(14) yes
C36 C37 C38 119.97(19) yes
C36 C37 H44 117.7(1) no
C38 C37 H44 122.2(1) no
C37 C38 C39 120.51(17) yes
C37 C38 H45 123.6(1) no
C39 C38 H45 115.8(1) no
C38 C39 C40 120.12(17) yes
C38 C39 H46 119.7(1) no
C40 C39 H46 120.2(1) no
C39 C40 C41 120.60(19) yes
C39 C40 H47 124.5(1) no
C41 C40 H47 114.9(1) no
O8 C41 C36 116.80(12) yes
O8 C41 C40 123.99(15) yes
C36 C41 C40 119.20(14) yes
O8 C42 C43 109.24(13) yes
O8 C42 H48 109.5(1) no
C43 C42 H48 109.2(1) no
O8 C42 H49 108.3(1) no
C43 C42 H49 109.6(1) no
H48 C42 H49 110.9(2) no
O9 C43 C42 110.17(14) yes
O9 C43 H50 108.5(1) no
C42 C43 H50 111.7(1) no
O9 C43 H51 108.2(1) no
C42 C43 H51 111.0(1) no
H50 C43 H51 107.2(2) no
O9 C44 C45 107.39(13) yes
O9 C44 H52 108.5(1) no
C45 C44 H52 113.8(1) no
O9 C44 H53 109.7(1) no
C45 C44 H53 110.7(1) no
H52 C44 H53 106.7(2) no
O10 C45 C44 108.48(14) yes
O10 C45 H54 109.4(1) no
C44 C45 H54 112.7(1) no
O10 C45 H55 109.1(1) no
C44 C45 H55 112.3(1) no
H54 C45 H55 104.8(1) no
O10 C46 C47 109.72(17) yes
O10 C46 H56 110.5(1) no
C47 C46 H56 108.0(1) no
O10 C46 H57 112.1(1) no
C47 C46 H57 110.0(1) no
H56 C46 H57 106.4(2) no
O11 C47 C46 108.06(16) yes
O11 C47 H58 112.3(1) no
C46 C47 H58 107.7(1) no
O11 C47 H59 109.1(1) no
C46 C47 H59 106.7(1) no
H58 C47 H59 112.6(2) no
O11 C48 C29 116.08(14) yes
O11 C48 C49 124.60(17) yes
C29 C48 C49 119.32(17) yes
C48 C49 C50 120.4(2) yes
C48 C49 H60 119.7(1) no
C50 C49 H60 119.8(1) no
C49 C50 C51 120.3(2) yes
C49 C50 H61 119.4(1) no
C51 C50 H61 120.3(1) no
C50 C51 C52 120.7(2) yes
C50 C51 H62 124.9(1) no
C52 C51 H62 114.3(1) no
C29 C52 C51 119.8(2) yes
C29 C52 H63 120.6(1) no
C51 C52 H63 119.5(1) no

loop_
_geom_bond_atom_site_label_1
_geom_bond_atom_site_label_2
_geom_bond_distance
_geom_bond_publ_flag
O1 C10 1.218(2) yes
O2 C19 1.4392(18) yes
O2 C20 1.3326(17) yes
O3 C20 1.2003(17) yes
O4 C29 1.372(2) yes
O4 C30 1.431(2) yes
O5 C31 1.414(2) yes
O5 C32 1.409(2) yes
O6 C33 1.4181(19) yes
O6 C34 1.414(2) yes
O7 C35 1.425(2) yes
O7 C36 1.3739(17) yes
O8 C41 1.3721(17) yes
O8 C42 1.4353(19) yes
O9 C43 1.415(2) yes
O9 C44 1.4161(19) yes
O10 C45 1.4150(18) yes
O10 C46 1.424(2) yes
O11 C47 1.424(2) yes
O11 C48 1.3746(19) yes
N2 C9 1.467(2) yes
N2 C10 1.353(2) yes
N2 C12 1.4556(19) yes
C1 C2 1.380(2) yes
C1 C6 1.387(2) yes
C1 C9 1.510(2) yes
C2 C3 1.386(3) yes
C2 H1 0.92(2) no
C3 C4 1.375(3) yes
C3 C7 1.505(3) yes
C4 C5 1.384(3) yes
C4 H5 0.97(2) no
C5 C6 1.389(2) yes
C5 C8 1.501(3) yes
C6 H9 0.92(2) no
C7 H2 0.950(4) no
C7 H3 0.950(4) no
C7 H4 0.950(4) no
C8 H6 0.94(3) no
C8 H7 0.97(3) no
C8 H8 0.95(2) no
C9 H10 0.97(2) no
C9 H11 1.00(2) no
C10 C11 1.496(3) yes
C11 H12 0.94(3) no
C11 H13 1.03(3) no
C11 H14 0.87(3) no
C12 C13 1.5108(19) yes
C12 H15 1.01(2) no
C12 H16 0.98(2) no
C13 C14 1.383(2) yes
C13 C18 1.3966(19) yes
C14 C15 1.384(2) yes
C14 H17 0.98(2) no
C15 C16 1.3860(19) yes
C15 H18 0.93(2) no
C16 C17 1.3972(19) yes
C16 C19 1.5011(19) yes
C17 C18 1.379(2) yes
C17 H19 0.94(1) no
C18 H20 1.01(2) no
C19 H21 0.94(1) no
C19 H22 0.99(2) no
C20 C21 1.486(2) yes
C21 C22 1.385(2) yes
C21 C26 1.389(2) yes
C22 C23 1.382(2) yes
C22 H23 0.96(2) no
C23 C24 1.389(3) yes
C23 C27 1.519(3) yes
C24 C25 1.384(2) yes
C24 H27 0.98(2) no
C25 C26 1.382(2) yes
C25 C28 1.503(3) yes
C26 H31 0.93(2) no
C27 H24 0.950(4) no
C27 H25 0.950(4) no
C27 H26 0.950(4) no
C28 H28 0.96(3) no
C28 H29 0.93(3) no
C28 H30 0.92(3) no
C29 C48 1.402(3) yes
C29 C52 1.386(2) yes
C30 C31 1.495(3) yes
C30 H32 0.98(2) no
C30 H33 0.97(3) no
C31 H34 0.99(2) no
C31 H35 1.01(2) no
C32 C33 1.499(2) yes
C32 H36 1.00(2) no
C32 H37 1.01(2) no
C33 H38 0.99(2) no
C33 H39 1.00(2) no
C34 C35 1.495(2) yes
C34 H40 0.99(2) no
C34 H41 1.00(2) no
C35 H42 0.97(2) no
C35 H43 1.04(2) no
C36 C37 1.386(2) yes
C36 C41 1.405(2) yes
C37 C38 1.388(3) yes
C37 H44 0.94(2) no
C38 C39 1.366(3) yes
C38 H45 0.96(2) no
C39 C40 1.383(3) yes
C39 H46 0.98(2) no
C40 C41 1.384(2) yes
C40 H47 0.93(2) no
C42 C43 1.498(2) yes
C42 H48 1.00(2) no
C42 H49 0.97(2) no
C43 H50 0.97(2) no
C43 H51 1.01(2) no
C44 C45 1.497(2) yes
C44 H52 1.08(2) no
C44 H53 0.98(2) no
C45 H54 1.02(2) no
C45 H55 0.98(2) no
C46 C47 1.497(3) yes
C46 H56 0.91(2) no
C46 H57 1.01(2) no
C47 H58 1.06(2) no
C47 H59 1.03(2) no
C48 C49 1.378(2) yes
C49 C50 1.386(3) yes
C49 H60 0.92(2) no
C50 C51 1.350(3) yes
C50 H61 0.95(2) no
C51 C52 1.388(3) yes
C51 H62 0.99(2) no
C52 H63 0.96(2) no

loop_
_geom_contact_atom_site_label_1
_geom_contact_atom_site_label_2
_geom_contact_site_symmetry_2
_geom_contact_distance
_geom_contact_publ_flag
O1 N2 . 2.2474(18) yes
O1 C9 . 2.721(2) yes
O1 C10 . 1.218(2) yes
O1 C11 . 2.362(3) yes
O1 C24 4_555 3.580(3) yes
O1 C28 4_555 3.562(3) yes
O1 H3 3_555 3.59(3) no
O1 H4 3_555 2.86(2) no
O1 H9 . 3.12(5) no
O1 H10 . 2.22(5) no
O1 H11 . 3.45(7) no
O1 H12 . 2.44(7) no
O1 H13 . 3.1(1) no
O1 H14 . 2.79(9) no
O1 H27 4_555 2.7(2) no
O1 H28 4_555 2.7(5) no
O1 H46 1_556 2.9(4) no
O2 O3 . 2.2290(14) yes
O2 C15 . 2.7059(17) yes
O2 C16 . 2.3808(16) yes
O2 C19 . 1.4392(18) yes
O2 C20 . 1.3326(17) yes
O2 C21 . 2.3352(17) yes
O2 C22 . 2.724(2) yes
O2 H18 . 2.38(4) no
O2 H21 . 1.94(3) no
O2 H22 . 2.00(3) no
O2 H23 . 2.35(5) no
O2 H32 3_454 3.6(1) no
O2 H35 . 3.60(7) no
O2 H37 . 2.71(6) no
O2 H54 . 2.98(5) no
O2 H55 2_555 3.14(8) no
O2 H63 3_454 3.5(2) no
O3 C19 . 2.6583(19) yes
O3 C20 . 1.2003(17) yes
O3 C21 . 2.3867(18) yes
O3 C26 . 2.847(2) yes
O3 C30 3_454 3.363(3) yes
O3 H21 . 2.57(4) no
O3 H22 . 2.67(5) no
O3 H25 3_454 3.04(2) no
O3 H31 . 2.51(4) no
O3 H32 3_454 2.4(2) no
O3 H55 2_555 2.95(9) no
O3 H56 2_555 3.0(1) no
O3 H63 3_454 3.5(2) no
O4 O5 . 3.0160(18) yes
O4 O11 . 2.6117(17) yes
O4 C14 . 3.3626(18) yes
O4 C15 . 3.4847(18) yes
O4 C29 . 1.372(2) yes
O4 C30 . 1.431(2) yes
O4 C31 . 2.370(2) yes
O4 C48 . 2.355(2) yes
O4 C52 . 2.440(2) yes
O4 H17 . 2.74(4) no
O4 H18 . 2.98(5) no
O4 H32 . 1.95(4) no
O4 H33 . 1.99(5) no
O4 H34 . 3.18(7) no
O4 H35 . 2.41(5) no
O4 H63 . 2.67(6) no
O5 O6 . 3.5741(16) yes
O5 C15 . 3.3703(18) yes
O5 C30 . 2.380(2) yes
O5 C31 . 1.414(2) yes
O5 C32 . 1.409(2) yes
O5 C33 . 2.358(2) yes
O5 H18 . 3.29(5) no
O5 H32 . 3.21(7) no
O5 H33 . 2.46(6) no
O5 H34 . 1.97(4) no
O5 H35 . 2.00(4) no
O5 H36 . 1.99(4) no
O5 H37 . 2.02(4) no
O5 H38 . 2.68(5) no
O5 H39 . 2.48(4) no
O5 H42 3_455 3.5(1) no
O6 O7 . 2.9728(15) yes
O6 C16 . 3.4338(17) yes
O6 C17 . 3.5132(17) yes
O6 C19 . 3.408(2) yes
O6 C32 . 2.354(2) yes
O6 C33 . 1.4181(19) yes
O6 C34 . 1.414(2) yes
O6 C35 . 2.387(2) yes
O6 H19 . 3.45(5) no
O6 H22 . 2.68(5) no
O6 H33 3_454 3.5(1) no
O6 H36 . 2.67(5) no
O6 H37 . 2.47(5) no
O6 H38 . 1.98(3) no
O6 H38 7_455 3.40(3) no
O6 H39 . 1.99(3) no
O6 H40 . 2.01(4) no
O6 H41 . 1.96(4) no
O6 H41 7_455 2.99(4) no
O6 H42 . 2.53(5) no
O6 H43 . 3.25(6) no
O6 H63 3_454 3.4(2) no
O7 O8 . 2.6420(15) yes
O7 C17 . 3.3421(17) yes
O7 C19 . 3.501(2) yes
O7 C34 . 2.372(2) yes
O7 C35 . 1.425(2) yes
O7 C36 . 1.3739(17) yes
O7 C37 . 2.4339(19) yes
O7 C41 . 2.3662(19) yes
O7 H6 3_554 3.5(3) no
O7 H14 5_554 3.4(3) no
O7 H19 . 2.54(4) no
O7 H22 . 2.78(5) no
O7 H40 . 2.46(5) no
O7 H41 . 3.22(7) no
O7 H42 . 1.97(4) no
O7 H43 . 2.03(4) no
O7 H44 . 2.61(5) no
O8 O9 . 2.9770(15) yes
O8 C8 3_554 3.566(3) yes
O8 C17 . 3.3017(17) yes
O8 C19 . 3.3434(18) yes
O8 C36 . 2.3656(19) yes
O8 C40 . 2.4330(18) yes
O8 C41 . 1.3721(17) yes
O8 C42 . 1.4353(19) yes
O8 C43 . 2.3916(19) yes
O8 H6 3_554 2.9(3) no
O8 H19 . 2.54(4) no
O8 H21 . 2.77(4) no
O8 H22 . 3.28(5) no
O8 H47 . 2.56(5) no
O8 H48 . 2.00(4) no
O8 H49 . 1.97(4) no
O8 H50 . 3.22(6) no
O8 H51 . 2.51(4) no
O9 O10 . 3.5651(14) yes
O9 C16 . 3.3359(16) yes
O9 C17 . 3.4352(19) yes
O9 C19 . 3.3372(18) yes
O9 C42 . 2.3887(19) yes
O9 C43 . 1.415(2) yes
O9 C44 . 1.4161(19) yes
O9 C45 . 2.3479(19) yes
O9 H19 . 3.44(5) no
O9 H21 . 2.61(4) no
O9 H48 . 3.23(6) no
O9 H49 . 2.47(4) no
O9 H50 . 1.95(4) no
O9 H51 . 1.98(4) no
O9 H52 . 2.03(4) no
O9 H53 . 1.98(3) no
O9 H54 . 2.48(4) no
O9 H55 . 2.70(5) no
O9 H55 2_555 3.52(5) no
O9 H56 2_555 3.6(1) no
O9 H57 2_555 3.1(1) no
O10 O11 . 2.9668(15) yes
O10 C14 . 3.4040(19) yes
O10 C15 . 3.3242(18) yes
O10 C44 . 2.3634(19) yes
O10 C45 . 1.4150(18) yes
O10 C46 . 1.424(2) yes
O10 C47 . 2.389(2) yes
O10 H11 . 2.94(6) no
O10 H17 . 3.40(6) no
O10 H18 . 3.27(5) no
O10 H26 4_555 3.59(2) no
O10 H52 . 2.80(5) no
O10 H53 . 2.47(4) no
O10 H54 . 2.00(3) no
O10 H55 . 1.96(4) no
O10 H56 . 1.94(4) no
O10 H57 . 2.03(5) no
O10 H58 . 2.47(5) no
O10 H59 . 3.23(7) no
O11 C14 . 3.361(2) yes
O11 C15 . 3.5590(18) yes
O11 C29 . 2.356(2) yes
O11 C46 . 2.364(2) yes
O11 C47 . 1.424(2) yes
O11 C48 . 1.3746(19) yes
O11 C49 . 2.437(2) yes
O11 H17 . 2.65(5) no
O11 H18 . 3.07(5) no
O11 H56 . 3.12(6) no
O11 H57 . 2.47(6) no
O11 H58 . 2.07(4) no
O11 H59 . 2.01(5) no
O11 H60 . 2.64(5) no
N2 C1 . 2.4624(19) yes
N2 C2 . 3.457(2) yes
N2 C6 . 3.1125(19) yes
N2 C9 . 1.467(2) yes
N2 C10 . 1.353(2) yes
N2 C11 . 2.439(2) yes
N2 C12 . 1.4556(19) yes
N2 C13 . 2.4771(17) yes
N2 C14 . 2.9277(18) yes
N2 H1 . 3.57(8) no
N2 H7 7_555 3.2(2) no
N2 H9 . 3.02(5) no
N2 H10 . 1.95(4) no
N2 H11 . 2.04(4) no
N2 H12 . 3.2(1) no
N2 H13 . 2.67(8) no
N2 H14 . 2.80(8) no
N2 H15 . 2.02(4) no
N2 H16 . 2.01(4) no
N2 H17 . 2.66(4) no
C1 C2 . 1.380(2) yes
C1 C3 . 2.420(2) yes
C1 C4 . 2.756(3) yes
C1 C5 . 2.417(2) yes
C1 C6 . 1.387(2) yes
C1 C9 . 1.510(2) yes
C1 C10 . 3.455(2) yes
C1 C12 . 3.046(2) yes
C1 H1 . 1.97(4) no
C1 H7 7_555 3.5(1) no
C1 H9 . 2.00(4) no
C1 H10 . 2.11(5) no
C1 H11 . 2.08(4) no
C1 H15 . 2.66(5) no
C1 H48 3_555 3.5(1) no
C2 C3 . 1.386(3) yes
C2 C4 . 2.361(3) yes
C2 C5 . 2.765(3) yes
C2 C6 . 2.379(3) yes
C2 C7 . 2.527(3) yes
C2 C9 . 2.518(3) yes
C2 C12 . 3.563(2) yes
C2 H1 . 0.92(2) no
C2 H2 . 2.76(1) no
C2 H3 . 3.29(1) no
C2 H4 . 2.767(9) no
C2 H5 . 3.26(8) no
C2 H9 . 3.21(6) no
C2 H10 . 3.24(7) no
C2 H11 . 2.59(5) no
C2 H15 . 2.93(5) no
C2 H29 2_555 3.3(5) no
C3 C4 . 1.375(3) yes
C3 C5 . 2.421(3) yes
C3 C6 . 2.780(3) yes
C3 C7 . 1.505(3) yes
C3 H1 . 2.03(4) no
C3 H2 . 2.021(7) no
C3 H3 . 2.035(7) no
C3 H4 . 2.034(7) no
C3 H5 . 2.06(5) no
C3 H29 2_555 3.4(6) no
C3 H48 3_555 3.5(1) no
C4 C5 . 1.384(3) yes
C4 C6 . 2.377(3) yes
C4 C7 . 2.503(4) yes
C4 C8 . 2.511(4) yes
C4 C40 3_555 3.535(3) yes
C4 H1 . 3.21(7) no
C4 H2 . 3.09(1) no
C4 H3 . 2.55(1) no
C4 H4 . 3.11(1) no
C4 H5 . 0.97(2) no
C4 H6 . 2.78(7) no
C4 H7 . 2.89(8) no
C4 H8 . 3.26(8) no
C4 H9 . 3.21(5) no
C4 H15 7_555 3.00(7) no
C4 H47 3_555 3.5(2) no
C4 H48 3_555 3.0(2) no
C5 C6 . 1.389(2) yes
C5 C8 . 1.501(3) yes
C5 C42 3_555 3.550(2) yes
C5 H5 . 2.00(5) no
C5 H6 . 2.09(6) no
C5 H7 . 2.09(6) no
C5 H7 7_555 3.37(6) no
C5 H8 . 2.01(5) no
C5 H9 . 2.01(3) no
C5 H48 3_555 2.8(2) no
C5 H51 3_555 3.6(1) no
C6 C8 . 2.516(3) yes
C6 C9 . 2.511(2) yes
C6 H1 . 3.19(7) no
C6 H5 . 3.23(7) no
C6 H6 . 3.20(9) no
C6 H7 . 3.10(9) no
C6 H7 7_555 2.91(9) no
C6 H8 . 2.53(7) no
C6 H9 . 0.92(2) no
C6 H10 . 2.76(6) no
C6 H11 . 3.32(6) no
C6 H15 . 3.40(6) no
C6 H48 3_555 3.0(2) no
C6 H50 3_555 3.6(1) no
C7 H1 . 2.71(6) no
C7 H2 . 0.950(4) no
C7 H2 7_555 3.529(4) no
C7 H3 . 0.950(4) no
C7 H4 . 0.950(4) no
C7 H5 . 2.69(6) no
C7 H9 3_554 3.54(9) no
C7 H29 2_555 3.5(6) no
C7 H46 3_555 3.6(2) no
C8 H5 . 2.61(6) no
C8 H6 . 0.94(3) no
C8 H7 . 0.97(3) no
C8 H8 . 0.95(2) no
C8 H9 . 2.67(4) no
C8 H9 7_555 3.59(4) no
C8 H14 7_555 3.5(2) no
C8 H15 7_555 3.53(9) no
C8 H16 7_555 3.5(1) no
C8 H48 3_555 3.3(2) no
C8 H51 3_555 3.2(2) no
C9 C10 . 2.432(2) yes
C9 C12 . 2.467(2) yes
C9 C13 . 3.094(2) yes
C9 C14 . 3.501(2) yes
C9 H1 . 2.61(6) no
C9 H9 . 2.64(4) no
C9 H10 . 0.97(2) no
C9 H11 . 1.00(2) no
C9 H15 . 2.62(5) no
C9 H16 . 3.29(6) no
C9 H17 . 3.36(5) no
C9 H26 4_555 3.13(3) no
C9 H27 4_555 3.4(2) no
C10 C11 . 1.496(3) yes
C10 C12 . 2.500(2) yes
C10 C13 . 3.485(2) yes
C10 C14 . 3.579(2) yes
C10 H7 7_555 3.3(2) no
C10 H9 . 3.27(5) no
C10 H10 . 2.38(5) no
C10 H11 . 3.10(6) no
C10 H12 . 2.00(6) no
C10 H13 . 2.13(7) no
C10 H14 . 1.98(6) no
C10 H15 . 3.17(5) no
C10 H16 . 2.61(5) no
C10 H17 . 2.97(5) no
C10 H46 1_556 3.4(3) no
C11 C12 . 2.901(3) yes
C11 H12 . 0.94(3) no
C11 H13 . 1.03(3) no
C11 H14 . 0.87(3) no
C11 H16 . 2.49(4) no
C11 H17 . 3.19(6) no
C11 H40 5_555 3.1(1) no
C11 H43 5_555 3.1(2) no
C11 H45 1_556 3.3(3) no
C11 H46 1_556 3.1(3) no
C12 C13 . 1.5108(19) yes
C12 C14 . 2.519(2) yes
C12 C18 . 2.527(2) yes
C12 H1 . 3.53(8) no
C12 H5 7_555 3.0(1) no
C12 H7 7_555 3.4(2) no
C12 H10 . 3.23(7) no
C12 H11 . 2.66(5) no
C12 H13 . 2.70(9) no
C12 H14 . 3.09(9) no
C12 H15 . 1.01(2) no
C12 H16 . 0.98(2) no
C12 H17 . 2.69(5) no
C12 H20 . 2.71(4) no
C13 C14 . 1.383(2) yes
C13 C15 . 2.4088(19) yes
C13 C16 . 2.8078(19) yes
C13 C17 . 2.4118(18) yes
C13 C18 . 1.3966(19) yes
C13 H11 . 2.76(5) no
C13 H13 . 3.3(1) no
C13 H15 . 2.09(4) no
C13 H16 . 2.07(4) no
C13 H17 . 2.06(4) no
C13 H18 . 3.23(5) no
C13 H19 . 3.27(5) no
C13 H20 . 2.10(3) no
C13 H39 . 3.25(5) no
C13 H53 . 3.11(6) no
C14 C15 . 1.384(2) yes
C14 C16 . 2.4087(19) yes
C14 C17 . 2.757(2) yes
C14 C18 . 2.387(2) yes
C14 H11 . 3.04(5) no
C14 H13 . 3.2(1) no
C14 H15 . 3.32(6) no
C14 H16 . 2.94(5) no
C14 H17 . 0.98(2) no
C14 H18 . 2.00(3) no
C14 H20 . 3.31(5) no
C14 H39 . 3.21(6) no
C14 H53 . 3.17(5) no
C15 C16 . 1.3860(19) yes
C15 C17 . 2.389(2) yes
C15 C18 . 2.760(2) yes
C15 C19 . 2.533(2) yes
C15 C32 . 3.480(2) yes
C15 C45 . 3.396(2) yes
C15 H17 . 2.05(4) no
C15 H18 . 0.93(2) no
C15 H19 . 3.23(5) no
C15 H21 . 3.08(5) no
C15 H22 . 3.20(5) no
C15 H23 . 3.53(7) no
C15 H35 . 3.48(6) no
C15 H37 . 3.05(5) no
C15 H39 . 2.96(5) no
C15 H53 . 3.07(5) no
C15 H54 . 2.93(5) no
C16 C17 . 1.3972(19) yes
C16 C18 . 2.4143(19) yes
C16 C19 . 1.5011(19) yes
C16 C32 . 3.553(2) yes
C16 C33 . 3.346(2) yes
C16 C44 . 3.396(2) yes
C16 C45 . 3.573(2) yes
C16 H17 . 3.29(6) no
C16 H18 . 2.03(3) no
C16 H19 . 2.02(3) no
C16 H20 . 3.33(5) no
C16 H21 . 2.02(3) no
C16 H22 . 2.08(3) no
C16 H37 . 3.03(5) no
C16 H39 . 2.72(5) no
C16 H53 . 2.92(5) no
C16 H54 . 3.04(5) no
C17 C18 . 1.379(2) yes
C17 C19 . 2.500(2) yes
C17 C33 . 3.505(2) yes
C17 C43 . 3.576(2) yes
C17 C44 . 3.541(2) yes
C17 H18 . 3.24(5) no
C17 H19 . 0.94(1) no
C17 H20 . 2.07(3) no
C17 H21 . 2.77(5) no
C17 H22 . 2.74(4) no
C17 H39 . 2.72(5) no
C17 H40 . 3.06(6) no
C17 H51 . 2.96(5) no
C17 H53 . 2.85(5) no
C18 H11 . 3.54(7) no
C18 H15 . 2.61(4) no
C18 H16 . 3.02(5) no
C18 H17 . 3.28(6) no
C18 H19 . 2.03(3) no
C18 H20 . 1.01(2) no
C18 H39 . 2.99(5) no
C18 H40 . 3.52(7) no
C18 H51 . 3.35(6) no
C18 H53 . 2.95(6) no
C19 C20 . 2.364(2) yes
C19 H18 . 2.72(4) no
C19 H19 . 2.62(4) no
C19 H21 . 0.94(1) no
C19 H22 . 0.99(2) no
C19 H32 3_454 3.6(1) no
C19 H37 . 2.99(6) no
C19 H39 . 3.53(6) no
C19 H54 . 3.09(5) no
C20 C21 . 1.486(2) yes
C20 C22 . 2.514(2) yes
C20 C26 . 2.469(2) yes
C20 C52 3_454 3.542(2) yes
C20 H21 . 2.54(4) no
C20 H22 . 2.63(5) no
C20 H23 . 2.63(5) no
C20 H31 . 2.55(4) no
C20 H32 3_454 3.0(1) no
C20 H37 . 3.53(7) no
C20 H52 2_555 3.5(1) no
C20 H55 2_555 2.80(9) no
C20 H63 3_454 3.3(2) no
C21 C22 . 1.385(2) yes
C21 C23 . 2.407(2) yes
C21 C24 . 2.751(2) yes
C21 C25 . 2.411(2) yes
C21 C26 . 1.389(2) yes
C21 C52 3_454 3.579(2) yes
C21 H23 . 2.01(4) no
C21 H31 . 1.98(3) no
C21 H52 2_555 2.9(1) no
C21 H55 2_555 3.24(9) no
C22 C23 . 1.382(2) yes
C22 C24 . 2.380(3) yes
C22 C25 . 2.783(2) yes
C22 C26 . 2.397(2) yes
C22 C27 . 2.517(3) yes
C22 H18 . 3.57(6) no
C22 H23 . 0.96(2) no
C22 H24 . 2.757(8) no
C22 H25 . 2.750(8) no
C22 H26 . 3.28(1) no
C22 H27 . 3.28(7) no
C22 H31 . 3.21(6) no
C22 H35 . 3.35(7) no
C22 H50 2_555 3.5(2) no
C22 H52 2_555 3.3(1) no
C23 C24 . 1.389(3) yes
C23 C25 . 2.428(2) yes
C23 C26 . 2.778(2) yes
C23 C27 . 1.519(3) yes
C23 H23 . 2.07(4) no
C23 H24 . 2.048(6) no
C23 H25 . 2.038(6) no
C23 H26 . 2.042(6) no
C23 H27 . 2.07(4) no
C23 H50 2_555 3.1(2) no
C24 C25 . 1.384(2) yes
C24 C26 . 2.374(3) yes
C24 C27 . 2.537(3) yes
C24 C28 . 2.511(3) yes
C24 H10 4_455 3.3(2) no
C24 H23 . 3.27(6) no
C24 H24 . 3.14(1) no
C24 H25 . 3.13(1) no
C24 H26 . 2.574(8) no
C24 H27 . 0.98(2) no
C24 H28 . 2.64(9) no
C24 H29 . 3.1(1) no
C24 H30 . 3.2(1) no
C24 H31 . 3.23(6) no
C24 H50 2_555 3.2(2) no
C24 H52 2_555 3.6(2) no
C24 H58 4_455 3.5(2) no
C25 C26 . 1.382(2) yes
C25 C28 . 1.503(3) yes
C25 H27 . 2.02(4) no
C25 H28 . 2.09(8) no
C25 H29 . 2.04(8) no
C25 H30 . 2.05(7) no
C25 H31 . 2.04(4) no
C25 H52 2_555 3.2(2) no
C26 C28 . 2.511(3) yes
C26 H23 . 3.24(6) no
C26 H27 . 3.24(6) no
C26 H28 . 3.3(1) no
C26 H29 . 2.8(1) no
C26 H30 . 2.8(1) no
C26 H31 . 0.93(2) no
C26 H52 2_555 2.9(2) no
C27 H10 4_455 3.4(2) no
C27 H23 . 2.71(5) no
C27 H24 . 0.950(4) no
C27 H25 . 0.950(4) no
C27 H26 . 0.950(4) no
C27 H27 . 2.73(5) no
C27 H31 3_455 3.16(9) no
C27 H50 2_555 3.4(2) no
C28 H4 2_555 3.30(6) no
C28 H27 . 2.63(5) no
C28 H28 . 0.96(3) no
C28 H29 . 0.93(3) no
C28 H30 . 0.92(3) no
C28 H31 . 2.71(5) no
C28 H46 4_454 3.6(3) no
C28 H47 4_454 3.0(2) no
C28 H59 3_454 3.6(2) no
C29 C30 . 2.387(3) yes
C29 C48 . 1.402(3) yes
C29 C49 . 2.400(3) yes
C29 C50 . 2.768(3) yes
C29 C51 . 2.400(3) yes
C29 C52 . 1.386(2) yes
C29 H12 . 3.5(1) no
C29 H13 . 3.5(1) no
C29 H17 . 3.13(5) no
C29 H31 3_455 3.5(2) no
C29 H32 . 2.55(5) no
C29 H33 . 2.65(7) no
C29 H60 . 3.23(6) no
C29 H62 . 3.26(7) no
C29 H63 . 2.05(4) no
C30 C31 . 1.495(3) yes
C30 C52 . 2.807(3) yes
C30 H32 . 0.98(2) no
C30 H33 . 0.97(3) no
C30 H34 . 2.03(4) no
C30 H35 . 2.06(4) no
C30 H42 3_455 3.3(2) no
C30 H63 . 2.51(5) no
C31 C32 . 2.340(3) yes
C31 H18 . 3.43(5) no
C31 H32 . 2.07(4) no
C31 H33 . 2.05(5) no
C31 H34 . 0.99(2) no
C31 H35 . 1.01(2) no
C31 H36 . 2.58(5) no
C31 H37 . 2.55(5) no
C31 H42 3_455 3.4(1) no
C31 H62 3_454 3.2(1) no
C32 C33 . 1.499(2) yes
C32 H18 . 3.48(6) no
C32 H22 . 3.53(6) no
C32 H34 . 2.63(5) no
C32 H35 . 2.50(5) no
C32 H36 . 1.00(2) no
C32 H37 . 1.01(2) no
C32 H38 . 2.08(4) no
C32 H38 7_455 3.22(4) no
C32 H39 . 2.05(3) no
C32 H62 3_454 3.2(2) no
C32 H63 3_454 3.2(1) no
C33 C34 . 2.354(2) yes
C33 H22 . 3.38(6) no
C33 H36 . 2.10(4) no
C33 H37 . 2.07(4) no
C33 H38 . 0.99(2) no
C33 H38 7_455 2.92(2) no
C33 H39 . 1.00(2) no
C33 H40 . 2.51(5) no
C33 H41 . 2.66(5) no
C33 H41 7_455 3.53(5) no
C33 H44 5_555 3.4(1) no
C33 H45 5_555 3.5(2) no
C34 C35 . 1.495(2) yes
C34 H12 5_554 3.5(3) no
C34 H13 5_554 3.4(2) no
C34 H14 5_554 3.3(2) no
C34 H19 . 3.31(5) no
C34 H22 . 3.41(6) no
C34 H38 . 2.53(4) no
C34 H39 . 2.62(4) no
C34 H40 . 0.99(2) no
C34 H41 . 1.00(2) no
C34 H41 7_455 3.48(2) no
C34 H42 . 2.08(4) no
C34 H43 . 2.08(4) no
C34 H45 5_555 3.2(2) no
C35 C36 . 2.392(2) yes
C35 C37 . 2.803(3) yes
C35 H13 5_554 3.1(3) no
C35 H14 5_554 3.4(3) no
C35 H19 . 3.50(5) no
C35 H22 . 3.39(6) no
C35 H40 . 2.04(4) no
C35 H41 . 2.05(4) no
C35 H42 . 0.97(2) no
C35 H43 . 1.04(2) no
C35 H44 . 2.46(5) no
C36 C37 . 1.386(2) yes
C36 C38 . 2.402(2) yes
C36 C39 . 2.774(2) yes
C36 C40 . 2.405(2) yes
C36 C41 . 1.405(2) yes
C36 H6 3_554 3.5(3) no
C36 H16 5_554 3.4(1) no
C36 H19 . 3.46(5) no
C36 H22 . 3.56(6) no
C36 H34 3_454 3.2(2) no
C36 H42 . 2.61(5) no
C36 H43 . 2.65(5) no
C36 H44 . 2.01(4) no
C36 H45 . 3.29(8) no
C36 H47 . 3.22(7) no
C37 C38 . 1.388(3) yes
C37 C39 . 2.391(3) yes
C37 C40 . 2.765(3) yes
C37 C41 . 2.412(2) yes
C37 H16 5_554 3.4(2) no
C37 H34 3_454 3.0(2) no
C37 H36 3_454 3.4(1) no
C37 H38 5_554 3.5(1) no
C37 H42 . 2.76(5) no
C37 H43 . 2.69(5) no
C37 H44 . 0.94(2) no
C37 H45 . 2.08(5) no
C37 H46 . 3.27(8) no
C38 C39 . 1.366(3) yes
C38 C40 . 2.382(3) yes
C38 C41 . 2.773(2) yes
C38 H12 1_554 3.2(4) no
C38 H34 3_454 3.5(2) no
C38 H36 3_454 3.3(2) no
C38 H40 5_554 3.5(1) no
C38 H44 . 2.05(4) no
C38 H45 . 0.96(2) no
C38 H46 . 2.04(5) no
C38 H47 . 3.25(7) no
C38 H62 1_554 3.4(4) no
C39 C40 . 1.383(3) yes
C39 C41 . 2.404(2) yes
C39 C51 1_554 3.569(3) yes
C39 H3 3_554 3.35(3) no
C39 H5 3_554 3.6(3) no
C39 H12 1_554 3.1(4) no
C39 H28 4_554 3.5(4) no
C39 H44 . 3.25(6) no
C39 H45 . 1.99(5) no
C39 H46 . 0.98(2) no
C39 H47 . 2.06(4) no
C39 H61 1_554 3.5(4) no
C39 H62 1_554 3.4(4) no
C40 C41 . 1.384(2) yes
C40 C42 . 2.800(2) yes
C40 H5 3_554 3.3(3) no
C40 H28 4_554 3.4(4) no
C40 H29 4_554 3.5(4) no
C40 H30 4_554 3.5(4) no
C40 H45 . 3.23(8) no
C40 H46 . 2.06(5) no
C40 H47 . 0.93(2) no
C40 H48 . 2.65(5) no
C40 H49 . 2.82(5) no
C41 C42 . 2.391(2) yes
C41 H5 3_554 3.4(2) no
C41 H6 3_554 3.2(3) no
C41 H19 . 3.46(5) no
C41 H44 . 3.25(6) no
C41 H46 . 3.29(8) no
C41 H47 . 1.97(4) no
C41 H48 . 2.57(5) no
C41 H49 . 2.68(5) no
C42 C43 . 1.498(2) yes
C42 H6 3_554 3.3(3) no
C42 H19 . 3.49(5) no
C42 H21 . 3.36(5) no
C42 H47 . 2.42(5) no
C42 H48 . 1.00(2) no
C42 H49 . 0.97(2) no
C42 H50 . 2.06(4) no
C42 H51 . 2.09(4) no
C42 H57 2_555 3.6(2) no
C43 C44 . 2.353(2) yes
C43 H6 3_554 3.6(3) no
C43 H19 . 3.30(5) no
C43 H21 . 3.37(5) no
C43 H48 . 2.06(4) no
C43 H49 . 2.04(4) no
C43 H50 . 0.97(2) no
C43 H51 . 1.01(2) no
C43 H52 . 2.54(5) no
C43 H53 . 2.59(4) no
C44 C45 . 1.497(2) yes
C44 H11 . 3.35(7) no
C44 H21 . 3.40(5) no
C44 H50 . 2.59(5) no
C44 H51 . 2.49(5) no
C44 H52 . 1.08(2) no
C44 H53 . 0.98(2) no
C44 H54 . 2.11(4) no
C44 H55 . 2.07(4) no
C45 C46 . 2.343(2) yes
C45 H18 . 3.40(5) no
C45 H21 . 3.51(5) no
C45 H52 . 2.17(4) no
C45 H53 . 2.06(4) no
C45 H54 . 1.02(2) no
C45 H54 2_555 3.17(2) no
C45 H55 . 0.98(2) no
C45 H55 2_555 3.21(2) no
C45 H56 . 2.64(5) no
C45 H57 . 2.49(6) no
C46 C47 . 1.497(3) yes
C46 H18 . 3.58(6) no
C46 H49 2_555 3.2(1) no
C46 H54 . 2.57(4) no
C46 H55 . 2.49(4) no
C46 H56 . 0.91(2) no
C46 H57 . 1.01(2) no
C46 H58 . 2.08(4) no
C46 H59 . 2.04(4) no
C47 C48 . 2.387(3) yes
C47 C49 . 2.808(3) yes
C47 H17 . 3.55(6) no
C47 H30 3_455 3.5(3) no
C47 H56 . 1.98(4) no
C47 H57 . 2.07(5) no
C47 H58 . 1.06(2) no
C47 H59 . 1.03(2) no
C47 H60 . 2.51(5) no
C48 C49 . 1.378(2) yes
C48 C50 . 2.399(3) yes
C48 C51 . 2.765(3) yes
C48 C52 . 2.407(3) yes
C48 H17 . 3.09(6) no
C48 H30 3_455 3.6(4) no
C48 H58 . 2.73(6) no
C48 H59 . 2.64(6) no
C48 H60 . 2.00(4) no
C48 H61 . 3.25(7) no
C48 H63 . 3.28(7) no
C49 C50 . 1.386(3) yes
C49 C51 . 2.372(3) yes
C49 C52 . 2.757(3) yes
C49 H28 4_555 3.5(4) no
C49 H30 3_455 3.4(4) no
C49 H58 . 2.84(6) no
C49 H59 . 2.76(6) no
C49 H60 . 0.92(2) no
C49 H60 2_556 3.50(2) no
C49 H61 . 2.03(4) no
C49 H62 . 3.30(7) no
C50 C51 . 1.350(3) yes
C50 C52 . 2.380(3) yes
C50 H28 4_555 3.5(4) no
C50 H46 1_556 3.2(4) no
C50 H60 . 2.01(4) no
C50 H60 2_556 3.46(4) no
C50 H61 . 0.95(2) no
C50 H62 . 2.08(5) no
C50 H63 . 3.24(7) no
C51 C52 . 1.388(3) yes
C51 H12 . 3.5(1) no
C51 H36 3_455 3.4(2) no
C51 H37 3_455 3.5(1) no
C51 H46 1_556 3.3(4) no
C51 H60 . 3.20(6) no
C51 H61 . 2.00(4) no
C51 H62 . 0.99(2) no
C51 H63 . 2.04(4) no
C52 H12 . 3.3(1) no
C52 H32 . 2.68(5) no
C52 H33 . 2.75(7) no
C52 H36 3_455 3.4(1) no
C52 H37 3_455 3.3(1) no
C52 H61 . 3.24(7) no
C52 H62 . 2.01(5) no
C52 H63 . 0.96(2) no

loop_
_geom_torsion_atom_site_label_1
_geom_torsion_atom_site_label_2
_geom_torsion_atom_site_label_3
_geom_torsion_atom_site_label_4
_geom_torsion
_geom_torsion_publ_flag
C20 O2 C19 C16 -174.6(2) yes
C19 O2 C20 O3 -1.5(3) yes
C19 O2 C20 C21 178.6(2) yes
C30 O4 C29 C48 173.9(2) yes
C30 O4 C29 C52 -6.0(4) yes
C29 O4 C30 C31 -175.7(2) yes
C32 O5 C31 C30 169.1(2) yes
C31 O5 C32 C33 -174.4(2) yes
C34 O6 C33 C32 176.2(2) yes
C33 O6 C34 C35 167.0(2) yes
C36 O7 C35 C34 -176.4(2) yes
C35 O7 C36 C37 5.3(3) yes
C35 O7 C36 C41 -175.6(2) yes
C42 O8 C41 C36 -172.6(2) yes
C42 O8 C41 C40 6.8(3) yes
C41 O8 C42 C43 169.6(2) yes
C44 O9 C43 C42 -171.8(2) yes
C43 O9 C44 C45 -176.6(2) yes
C46 O10 C45 C44 -175.8(2) yes
C45 O10 C46 C47 -165.4(2) yes
C48 O11 C47 C46 176.3(2) yes
C47 O11 C48 C29 -178.2(2) yes
C47 O11 C48 C49 1.5(4) yes
C10 N2 C9 C1 -114.5(3) yes
C12 N2 C9 C1 67.6(3) yes
C9 N2 C10 O1 5.6(4) yes
C9 N2 C10 C11 -174.3(3) yes
C12 N2 C10 O1 -176.7(2) yes
C12 N2 C10 C11 3.4(4) yes
C9 N2 C12 C13 69.8(3) yes
C10 N2 C12 C13 -107.9(3) yes
C6 C1 C2 C3 -0.5(4) yes
C9 C1 C2 C3 177.8(2) yes
C2 C1 C6 C5 0.5(4) yes
C9 C1 C6 C5 -177.8(2) yes
C2 C1 C9 N2 -109.1(3) yes
C6 C1 C9 N2 69.2(3) yes
C1 C2 C3 C4 0.6(4) yes
C1 C2 C3 C7 -178.2(3) yes
C2 C3 C4 C5 -0.8(4) yes
C7 C3 C4 C5 178.1(3) yes
C3 C4 C5 C6 0.8(4) yes
C3 C4 C5 C8 -179.2(3) yes
C4 C5 C6 C1 -0.7(4) yes
C8 C5 C6 C1 179.3(3) yes
N2 C12 C13 C14 39.5(2) yes
N2 C12 C13 C18 -139.8(2) yes
C12 C13 C14 C15 -178.5(2) yes
C18 C13 C14 C15 0.8(3) yes
C12 C13 C18 C17 178.6(2) yes
C14 C13 C18 C17 -0.7(3) yes
C13 C14 C15 C16 0.1(3) yes
C14 C15 C16 C17 -1.2(3) yes
C14 C15 C16 C19 177.4(2) yes
C15 C16 C17 C18 1.3(3) yes
C19 C16 C17 C18 -177.4(2) yes
C15 C16 C19 O2 5.8(3) yes
C17 C16 C19 O2 -175.6(2) yes
C16 C17 C18 C13 -0.3(3) yes
O2 C20 C21 C22 -7.9(3) yes
O2 C20 C21 C26 172.1(2) yes
O3 C20 C21 C22 172.2(2) yes
O3 C20 C21 C26 -7.9(3) yes
C20 C21 C22 C23 -179.8(2) yes
C26 C21 C22 C23 0.2(3) yes
C20 C21 C26 C25 -179.9(2) yes
C22 C21 C26 C25 -0.0(3) yes
C21 C22 C23 C24 -0.6(3) yes
C21 C22 C23 C27 179.1(2) yes
C22 C23 C24 C25 0.7(4) yes
C27 C23 C24 C25 -179.0(3) yes
C23 C24 C25 C26 -0.5(4) yes
C23 C24 C25 C28 179.8(3) yes
C24 C25 C26 C21 0.1(4) yes
C28 C25 C26 C21 179.9(3) yes
O4 C29 C48 O11 -0.8(3) yes
O4 C29 C48 C49 179.5(2) yes
C52 C29 C48 O11 179.2(2) yes
C52 C29 C48 C49 -0.5(4) yes
O4 C29 C52 C51 179.5(2) yes
C48 C29 C52 C51 -0.5(4) yes
O4 C30 C31 O5 -84.0(2) yes
O5 C32 C33 O6 168.5(2) yes
O6 C34 C35 O7 -78.7(2) yes
O7 C36 C37 C38 179.9(2) yes
C41 C36 C37 C38 0.9(4) yes
O7 C36 C41 O8 -1.8(2) yes
O7 C36 C41 C40 178.8(2) yes
C37 C36 C41 O8 177.4(2) yes
C37 C36 C41 C40 -2.1(4) yes
C36 C37 C38 C39 0.7(4) yes
C37 C38 C39 C40 -1.0(4) yes
C38 C39 C40 C41 -0.3(4) yes
C39 C40 C41 O8 -177.6(2) yes
C39 C40 C41 C36 1.8(4) yes
O8 C42 C43 O9 77.5(2) yes
O9 C44 C45 O10 -163.2(2) yes
O10 C46 C47 O11 79.3(2) yes
O11 C48 C49 C50 -178.3(2) yes
C29 C48 C49 C50 1.3(4) yes
C48 C49 C50 C51 -1.2(4) yes
C49 C50 C51 C52 0.3(5) yes
C50 C51 C52 C29 0.6(5) yes

loop_
_cod_related_entry_id
_cod_related_entry_database
_cod_related_entry_code
1 ChemSpider 21154347
